data_4068400
loop_
_publ_author_name
'Nakata, Norio'
'Fukazawa, Shun'
'Ishii, Akihiko'

_publ_section_title
;
 Synthesis and Crystal Structures of the First Stable Mononuclear
 Dihydrogermyl(hydrido) Platinum(II) Complexes
;
_journal_issue 2
_journal_name_full Organometallics
_journal_page_first 534
_journal_paper_doi 10.1021/om800809n
_journal_volume 28
_journal_year 2009
_chemical_formula_moiety 'C46 H64 Ge P2 Pt, C7 H8, 2(C H2 Cl2)'
_chemical_formula_sum 'C55 H76 Cl4 Ge P2 Pt'
_chemical_formula_weight 1208.58
_chemical_name_common '(dcpe)Pt(H)(GeH2Trip)_C7H8_ 2 (CH2Cl2)'
_chemical_name_systematic
; 
 (dcpe)Pt(H)(GeH2Trip)_C7H8_ 2 (CH2Cl2) 
;
_space_group_IT_number 14
_symmetry_cell_setting monoclinic
_symmetry_Int_Tables_number 14
_symmetry_space_group_name_Hall '-P 2ybc'
_symmetry_space_group_name_H-M 'P 1 21/c 1'
_atom_sites_solution_hydrogens geom
_atom_sites_solution_primary direct
_atom_sites_solution_secondary difmap
_audit_creation_method SHELXL-97
_cell_angle_alpha 90.00
_cell_angle_beta 104.4760(10)
_cell_angle_gamma 90.00
_cell_formula_units_Z 4
_cell_length_a 16.2932(6)
_cell_length_b 19.9961(7)
_cell_length_c 17.0506(6)
_cell_measurement_temperature 103(2)
_cell_volume 5378.7(3)
_computing_cell_refinement 'Bruker SMART'
_computing_data_collection 'Bruker SMART'
_computing_data_reduction 'Bruker SMART'
_computing_molecular_graphics ORTEP
_computing_publication_material CIFTAB
_computing_structure_refinement 'SHELXL-97 (Sheldrick, 1997)'
_computing_structure_solution 'SHELXS-97 (Sheldrick, 1990)'
_diffrn_ambient_temperature 103(2)
_diffrn_measured_fraction_theta_full 0.999
_diffrn_measured_fraction_theta_max 0.999
_diffrn_measurement_device_type 'CCD area detector'
_diffrn_measurement_method 'phi and omega scans'
_diffrn_radiation_monochromator graphite
_diffrn_radiation_source 'fine-focus sealed tube'
_diffrn_radiation_type MoK\a
_diffrn_radiation_wavelength 0.71073
_diffrn_reflns_av_R_equivalents 0.0428
_diffrn_reflns_av_sigmaI/netI 0.0482
_diffrn_reflns_limit_h_max 20
_diffrn_reflns_limit_h_min -20
_diffrn_reflns_limit_k_max 25
_diffrn_reflns_limit_k_min -24
_diffrn_reflns_limit_l_max 21
_diffrn_reflns_limit_l_min -12
_diffrn_reflns_number 35318
_diffrn_reflns_theta_full 26.50
_diffrn_reflns_theta_max 26.50
_diffrn_reflns_theta_min 1.60
_exptl_absorpt_coefficient_mu 3.450
_exptl_absorpt_correction_T_max 0.4242
_exptl_absorpt_correction_T_min 0.4242
_exptl_absorpt_correction_type empirical
_exptl_crystal_colour colorless
_exptl_crystal_density_diffrn 1.492
_exptl_crystal_density_meas ?
_exptl_crystal_density_method 'not measured'
_exptl_crystal_description prism
_exptl_crystal_F_000 2456
_exptl_crystal_size_max 0.30
_exptl_crystal_size_mid 0.30
_exptl_crystal_size_min 0.30
_refine_diff_density_max 1.313
_refine_diff_density_min -0.909
_refine_diff_density_rms 0.117
_refine_ls_extinction_method none
_refine_ls_goodness_of_fit_ref 1.036
_refine_ls_hydrogen_treatment mixed
_refine_ls_matrix_type full
_refine_ls_number_parameters 635
_refine_ls_number_reflns 11138
_refine_ls_number_restraints 29
_refine_ls_restrained_S_all 1.035
_refine_ls_R_factor_all 0.0442
_refine_ls_R_factor_gt 0.0340
_refine_ls_shift/su_max 0.004
_refine_ls_shift/su_mean 0.000
_refine_ls_structure_factor_coef Fsqd
_refine_ls_weighting_details 'calc w=1/[\s^2^(Fo^2^)+(0.0420P)^2^+2.6806P] where P=(Fo^2^+2Fc^2^)/3'
_refine_ls_weighting_scheme calc
_refine_ls_wR_factor_gt 0.0803
_refine_ls_wR_factor_ref 0.0852
_reflns_number_gt 9346
_reflns_number_total 11138
_reflns_threshold_expression >2sigma(I)
_cod_data_source_file om800809n_si_003.cif
_cod_data_source_block complex5
_cod_depositor_comments
;
The following automatic conversions were performed:

'_exptl_crystal_density_meas' value 'not measured' was changed to '?'
- the value is perceived as not measured.

Automatic conversion script
Id: cif_fix_values 3008 2015-01-20 13:52:24Z robertas 
;
_cod_original_sg_symbol_H-M 'P 21/c'
_cod_database_code 4068400

loop_
_symmetry_equiv_pos_as_xyz
'x, y, z'
'-x, y+1/2, -z+1/2'
'-x, -y, -z'
'x, -y-1/2, z-1/2'

loop_
_atom_site_label
_atom_site_type_symbol
_atom_site_fract_x
_atom_site_fract_y
_atom_site_fract_z
_atom_site_U_iso_or_equiv
_atom_site_adp_type
_atom_site_occupancy
_atom_site_symmetry_multiplicity
_atom_site_calc_flag
_atom_site_refinement_flags
_atom_site_disorder_assembly
_atom_site_disorder_group
Pt1 Pt 0.193872(8) 0.161701(7) 0.145677(8) 0.01760(5) Uani 1 1 d . . .
H1 H 0.272(3) 0.116(2) 0.180(2) 0.037(12) Uiso 1 1 d . . .
Ge1 Ge 0.14444(2) 0.119400(19) 0.25848(2) 0.01854(9) Uani 1 1 d . . .
H2 H 0.069(3) 0.076(2) 0.245(2) 0.036(12) Uiso 1 1 d . . .
H3 H 0.120(3) 0.171(2) 0.306(3) 0.052(15) Uiso 1 1 d . . .
C1 C 0.2271(2) 0.06788(18) 0.3452(2) 0.0181(8) Uani 1 1 d . . .
C2 C 0.1947(2) 0.04961(18) 0.4196(2) 0.0184(8) Uani 1 1 d . . .
C3 C 0.1149(2) 0.06212(19) 0.4315(2) 0.0222(8) Uani 1 1 d . . .
H4 H 0.0738 0.0850 0.3911 0.027 Uiso 1 1 calc R . .
C4 C 0.0951(3) 0.0413(2) 0.5023(3) 0.0282(9) Uani 1 1 d . . .
H5 H 0.0402 0.0499 0.5099 0.034 Uiso 1 1 calc R . .
C5 C 0.1544(3) 0.0084(2) 0.5618(3) 0.0308(10) Uani 1 1 d . . .
H6 H 0.1405 -0.0050 0.6103 0.037 Uiso 1 1 calc R . .
C6 C 0.2337(3) -0.0051(2) 0.5507(2) 0.0257(9) Uani 1 1 d . . .
H7 H 0.2746 -0.0278 0.5915 0.031 Uiso 1 1 calc R . .
C7 C 0.2534(2) 0.01453(19) 0.4801(2) 0.0202(8) Uani 1 1 d . . .
C8 C 0.3122(2) 0.10416(19) 0.3791(2) 0.0188(8) Uani 1 1 d . . .
C9 C 0.3376(2) 0.16487(18) 0.3542(2) 0.0194(8) Uani 1 1 d . . .
H8 H 0.2994 0.1903 0.3140 0.023 Uiso 1 1 calc R . .
C10 C 0.4196(2) 0.18885(19) 0.3880(2) 0.0221(8) Uani 1 1 d . . .
H9 H 0.4368 0.2304 0.3703 0.027 Uiso 1 1 calc R . .
C11 C 0.4756(2) 0.1526(2) 0.4469(2) 0.0246(9) Uani 1 1 d . . .
H10 H 0.5311 0.1692 0.4697 0.029 Uiso 1 1 calc R . .
C12 C 0.4506(2) 0.0921(2) 0.4727(2) 0.0218(8) Uani 1 1 d . . .
H11 H 0.4887 0.0673 0.5136 0.026 Uiso 1 1 calc R . .
C13 C 0.3704(2) 0.06770(18) 0.4391(2) 0.0181(8) Uani 1 1 d . . .
C14 C 0.2543(2) 0.00039(18) 0.3161(2) 0.0202(8) Uani 1 1 d . . .
C15 C 0.2284(2) -0.02702(19) 0.2396(2) 0.0219(8) Uani 1 1 d . . .
H12 H 0.1896 -0.0033 0.1981 0.026 Uiso 1 1 calc R . .
C16 C 0.2585(2) -0.0891(2) 0.2229(2) 0.0273(9) Uani 1 1 d . . .
H13 H 0.2406 -0.1073 0.1699 0.033 Uiso 1 1 calc R . .
C17 C 0.3150(2) -0.1247(2) 0.2835(2) 0.0275(9) Uani 1 1 d . . .
H14 H 0.3352 -0.1672 0.2721 0.033 Uiso 1 1 calc R . .
C18 C 0.3415(2) -0.09734(19) 0.3611(2) 0.0240(9) Uani 1 1 d . . .
H15 H 0.3798 -0.1214 0.4027 0.029 Uiso 1 1 calc R . .
C19 C 0.3122(2) -0.03581(19) 0.3774(2) 0.0203(8) Uani 1 1 d . . .
C20 C 0.3363(2) 0.00096(19) 0.4577(2) 0.0213(8) Uani 1 1 d . . .
H16 H 0.3777 -0.0245 0.5005 0.026 Uiso 1 1 calc R . .
P1 P 0.07982(6) 0.22603(5) 0.08422(6) 0.0196(2) Uani 1 1 d . . .
C21 C 0.0337(2) 0.28594(19) 0.1430(2) 0.0233(8) Uani 1 1 d . . .
H17 H 0.0087 0.2588 0.1805 0.028 Uiso 1 1 calc R . .
C22 C 0.1014(3) 0.3312(2) 0.1968(2) 0.0265(9) Uani 1 1 d . . .
H18 H 0.1454 0.3032 0.2325 0.032 Uiso 1 1 calc R . .
H19 H 0.1290 0.3585 0.1623 0.032 Uiso 1 1 calc R . .
C23 C 0.0614(3) 0.3770(2) 0.2484(2) 0.0321(10) Uani 1 1 d . . .
H20 H 0.0385 0.3496 0.2863 0.038 Uiso 1 1 calc R . .
H21 H 0.1056 0.4068 0.2809 0.038 Uiso 1 1 calc R . .
C24 C -0.0093(3) 0.4193(2) 0.1972(3) 0.0345(10) Uani 1 1 d . . .
H22 H 0.0145 0.4502 0.1632 0.041 Uiso 1 1 calc R . .
H23 H -0.0353 0.4466 0.2331 0.041 Uiso 1 1 calc R . .
C25 C -0.0770(3) 0.3756(2) 0.1431(3) 0.0322(10) Uani 1 1 d . . .
H24 H -0.1060 0.3491 0.1772 0.039 Uiso 1 1 calc R . .
H25 H -0.1198 0.4045 0.1073 0.039 Uiso 1 1 calc R . .
C26 C -0.0390(2) 0.3286(2) 0.0918(2) 0.0253(9) Uani 1 1 d . . .
H26 H -0.0172 0.3552 0.0523 0.030 Uiso 1 1 calc R . .
H27 H -0.0839 0.2986 0.0610 0.030 Uiso 1 1 calc R . .
C27 C -0.0130(2) 0.17947(19) 0.0251(2) 0.0223(8) Uani 1 1 d . . .
H28 H -0.0471 0.2109 -0.0159 0.027 Uiso 1 1 calc R . .
C28 C 0.0166(2) 0.1218(2) -0.0212(2) 0.0255(9) Uani 1 1 d . . .
H29 H 0.0508 0.1402 -0.0566 0.031 Uiso 1 1 calc R . .
H30 H 0.0530 0.0910 0.0180 0.031 Uiso 1 1 calc R . .
C29 C -0.0588(3) 0.0829(2) -0.0728(2) 0.0297(9) Uani 1 1 d . . .
H31 H -0.0907 0.1119 -0.1170 0.036 Uiso 1 1 calc R . .
H32 H -0.0377 0.0438 -0.0976 0.036 Uiso 1 1 calc R . .
C30 C -0.1179(3) 0.0589(2) -0.0215(2) 0.0295(9) Uani 1 1 d . . .
H33 H -0.1679 0.0368 -0.0569 0.035 Uiso 1 1 calc R . .
H34 H -0.0879 0.0257 0.0185 0.035 Uiso 1 1 calc R . .
C31 C -0.1467(2) 0.1165(2) 0.0223(2) 0.0281(9) Uani 1 1 d . . .
H35 H -0.1835 0.0994 0.0561 0.034 Uiso 1 1 calc R . .
H36 H -0.1804 0.1481 -0.0178 0.034 Uiso 1 1 calc R . .
C32 C -0.0707(2) 0.1533(2) 0.0762(2) 0.0263(9) Uani 1 1 d . . .
H37 H -0.0910 0.1911 0.1038 0.032 Uiso 1 1 calc R . .
H38 H -0.0386 0.1224 0.1181 0.032 Uiso 1 1 calc R . .
C33 C 0.1116(2) 0.2783(2) 0.0070(2) 0.0238(8) Uani 1 1 d . . .
H39 H 0.0613 0.2859 -0.0385 0.029 Uiso 1 1 calc R . .
H40 H 0.1306 0.3224 0.0312 0.029 Uiso 1 1 calc R . .
C34 C 0.1827(2) 0.24795(19) -0.0266(2) 0.0231(8) Uani 1 1 d . . .
H41 H 0.2133 0.2844 -0.0465 0.028 Uiso 1 1 calc R . .
H42 H 0.1573 0.2185 -0.0730 0.028 Uiso 1 1 calc R . .
P2 P 0.25873(6) 0.19904(5) 0.05115(6) 0.0200(2) Uani 1 1 d . . .
C35 C 0.3018(2) 0.13331(19) -0.0031(2) 0.0231(8) Uani 1 1 d . . .
H43 H 0.3431 0.1073 0.0391 0.028 Uiso 1 1 calc R . .
C36 C 0.3502(3) 0.1570(2) -0.0634(3) 0.0291(9) Uani 1 1 d . . .
H44 H 0.3976 0.1862 -0.0356 0.035 Uiso 1 1 calc R . .
H45 H 0.3121 0.1835 -0.1066 0.035 Uiso 1 1 calc R . .
C37 C 0.3850(3) 0.0976(2) -0.1011(3) 0.0381(11) Uani 1 1 d . . .
H46 H 0.4148 0.1141 -0.1413 0.046 Uiso 1 1 calc R . .
H47 H 0.4266 0.0733 -0.0584 0.046 Uiso 1 1 calc R . .
C38 C 0.3150(3) 0.0502(2) -0.1422(3) 0.0393(11) Uani 1 1 d . . .
H48 H 0.3399 0.0113 -0.1637 0.047 Uiso 1 1 calc R . .
H49 H 0.2763 0.0732 -0.1883 0.047 Uiso 1 1 calc R . .
C39 C 0.2652(3) 0.0261(2) -0.0830(3) 0.0387(11) Uani 1 1 d . . .
H50 H 0.2172 -0.0019 -0.1122 0.046 Uiso 1 1 calc R . .
H51 H 0.3024 -0.0019 -0.0408 0.046 Uiso 1 1 calc R . .
C40 C 0.2317(3) 0.0842(2) -0.0433(3) 0.0306(10) Uani 1 1 d . . .
H52 H 0.2041 0.0668 -0.0019 0.037 Uiso 1 1 calc R . .
H53 H 0.1882 0.1083 -0.0846 0.037 Uiso 1 1 calc R . .
C41 C 0.3470(2) 0.25696(19) 0.0895(2) 0.0233(8) Uani 1 1 d . . .
H54 H 0.3665 0.2739 0.0420 0.028 Uiso 1 1 calc R . .
C42 C 0.3190(3) 0.3175(2) 0.1316(3) 0.0276(9) Uani 1 1 d . . .
H55 H 0.2744 0.3420 0.0920 0.033 Uiso 1 1 calc R . .
H56 H 0.2942 0.3016 0.1756 0.033 Uiso 1 1 calc R . .
C43 C 0.3916(3) 0.3650(2) 0.1668(2) 0.0283(9) Uani 1 1 d . . .
H57 H 0.3714 0.4006 0.1978 0.034 Uiso 1 1 calc R . .
H58 H 0.4107 0.3865 0.1221 0.034 Uiso 1 1 calc R . .
C44 C 0.4662(3) 0.3287(2) 0.2224(3) 0.0316(10) Uani 1 1 d . . .
H59 H 0.5139 0.3603 0.2408 0.038 Uiso 1 1 calc R . .
H60 H 0.4492 0.3123 0.2709 0.038 Uiso 1 1 calc R . .
C45 C 0.4952(3) 0.2700(2) 0.1795(3) 0.0337(10) Uani 1 1 d . . .
H61 H 0.5415 0.2460 0.2178 0.040 Uiso 1 1 calc R . .
H62 H 0.5176 0.2868 0.1343 0.040 Uiso 1 1 calc R . .
C46 C 0.4220(2) 0.2213(2) 0.1462(2) 0.0258(9) Uani 1 1 d . . .
H63 H 0.4420 0.1848 0.1164 0.031 Uiso 1 1 calc R . .
H64 H 0.4032 0.2011 0.1919 0.031 Uiso 1 1 calc R . .
C47 C 0.0989(4) 0.6506(4) 0.1927(5) 0.082(2) Uani 1 1 d . . .
H65 H 0.0484 0.6412 0.2132 0.099 Uiso 1 1 calc R . .
H66 H 0.0858 0.6367 0.1352 0.099 Uiso 1 1 calc R . .
Cl1 Cl 0.18186(18) 0.60389(11) 0.24642(12) 0.1177(9) Uani 1 1 d . . .
Cl2 Cl 0.11821(15) 0.73591(11) 0.19826(12) 0.0980(6) Uani 1 1 d . . .
C48 C 0.4455(3) 0.4658(3) 0.7452(3) 0.0508(14) Uani 1 1 d . . .
H67 H 0.4040 0.4293 0.7431 0.061 Uiso 1 1 calc R . .
H68 H 0.4333 0.5013 0.7811 0.061 Uiso 1 1 calc R . .
Cl3 Cl 0.43481(10) 0.49817(8) 0.64817(9) 0.0626(4) Uani 1 1 d . . .
Cl4 Cl 0.54832(11) 0.43506(11) 0.78491(11) 0.0913(6) Uani 1 1 d . . .
C49 C 0.286(2) 0.8091(10) 0.576(2) 0.142(7) Uani 0.496(14) 1 d PDU A 2
H69 H 0.3055 0.7992 0.6339 0.213 Uiso 0.496(14) 1 calc PR A 2
H70 H 0.2244 0.8131 0.5606 0.213 Uiso 0.496(14) 1 calc PR A 2
H71 H 0.3116 0.8513 0.5643 0.213 Uiso 0.496(14) 1 calc PR A 2
C50 C 0.3134(9) 0.7530(8) 0.5277(14) 0.074(6) Uani 0.496(14) 1 d PD A 2
C51 C 0.3722(7) 0.6970(8) 0.5612(7) 0.120(6) Uani 1 1 d . . .
H72 H 0.4116 0.6652 0.5902 0.143 Uiso 0.504(14) 1 calc PR A 1
H73 H 0.3925 0.6922 0.6182 0.143 Uiso 0.496(14) 1 calc PR A 2
C52 C 0.3963(10) 0.6542(9) 0.513(3) 0.127(13) Uani 0.496(14) 1 d P A 2
H74 H 0.4346 0.6196 0.5358 0.153 Uiso 0.496(14) 1 calc PR A 2
C53 C 0.3717(17) 0.6574(11) 0.4407(16) 0.160(11) Uani 0.496(14) 1 d PDU A 2
H75 H 0.3893 0.6254 0.4071 0.192 Uiso 0.496(14) 1 calc PR A 2
C54 C 0.3166(12) 0.7092(12) 0.4068(12) 0.071(5) Uani 0.496(14) 1 d PDU A 2
H76 H 0.2965 0.7124 0.3496 0.086 Uiso 0.496(14) 1 calc PR A 2
C55 C 0.293(2) 0.7526(19) 0.4525(17) 0.061(7) Uani 0.496(14) 1 d PU A 2
H77 H 0.2564 0.7873 0.4263 0.073 Uiso 0.496(14) 1 calc PR A 2
C56 C 0.393(2) 0.6348(14) 0.428(2) 0.166(11) Uani 0.504(14) 1 d PDU A 1
H78 H 0.4293 0.6048 0.4670 0.249 Uiso 0.504(14) 1 calc PR A 1
H79 H 0.4259 0.6555 0.3937 0.249 Uiso 0.504(14) 1 calc PR A 1
H80 H 0.3459 0.6091 0.3939 0.249 Uiso 0.504(14) 1 calc PR A 1
C57 C 0.3574(8) 0.6890(8) 0.4731(14) 0.102(8) Uani 0.504(14) 1 d PD A 1
C58 C 0.303(2) 0.743(2) 0.4304(19) 0.066(7) Uani 0.504(14) 1 d PU A 1
H81 H 0.2883 0.7469 0.3730 0.079 Uiso 0.504(14) 1 calc PR A 1
C59 C 0.2723(9) 0.7908(12) 0.4815(13) 0.078(6) Uani 0.504(14) 1 d PD A 1
H82 H 0.2391 0.8280 0.4576 0.094 Uiso 0.504(14) 1 calc PR A 1
C60 C 0.292(2) 0.7821(12) 0.5649(13) 0.145(7) Uani 0.504(14) 1 d PDU A 1
H83 H 0.2655 0.8108 0.5961 0.174 Uiso 0.504(14) 1 calc PR A 1
C61 C 0.3472(16) 0.7332(15) 0.6048(13) 0.147(18) Uani 0.504(14) 1 d PD A 1
H84 H 0.3637 0.7292 0.6622 0.176 Uiso 0.504(14) 1 calc PR A 1

loop_
_atom_site_aniso_label
_atom_site_aniso_U_11
_atom_site_aniso_U_22
_atom_site_aniso_U_33
_atom_site_aniso_U_23
_atom_site_aniso_U_13
_atom_site_aniso_U_12
Pt1 0.01545(8) 0.01638(8) 0.01918(8) 0.00081(5) 0.00093(6) 0.00086(5)
Ge1 0.01534(19) 0.0175(2) 0.0209(2) 0.00173(15) 0.00108(16) 0.00220(15)
C1 0.0123(17) 0.0196(19) 0.0220(19) 0.0027(15) 0.0037(15) 0.0006(14)
C2 0.0182(18) 0.0132(18) 0.0226(19) -0.0025(14) 0.0029(15) -0.0025(14)
C3 0.0202(19) 0.0176(19) 0.028(2) -0.0003(15) 0.0046(16) -0.0013(15)
C4 0.025(2) 0.020(2) 0.043(3) -0.0049(18) 0.0155(19) -0.0030(16)
C5 0.038(2) 0.024(2) 0.033(2) 0.0048(18) 0.015(2) -0.0052(18)
C6 0.031(2) 0.024(2) 0.022(2) 0.0030(16) 0.0062(17) -0.0007(17)
C7 0.0195(19) 0.0186(19) 0.022(2) 0.0010(15) 0.0047(15) -0.0023(15)
C8 0.0172(18) 0.022(2) 0.0173(18) -0.0017(15) 0.0036(15) 0.0013(15)
C9 0.0194(18) 0.0183(19) 0.0199(19) -0.0003(15) 0.0037(15) 0.0038(15)
C10 0.025(2) 0.0157(19) 0.026(2) -0.0026(15) 0.0084(17) -0.0026(16)
C11 0.0163(19) 0.028(2) 0.029(2) -0.0066(17) 0.0056(16) -0.0052(16)
C12 0.0172(18) 0.028(2) 0.0196(19) -0.0034(16) 0.0027(15) 0.0037(16)
C13 0.0181(18) 0.0202(19) 0.0157(18) -0.0035(14) 0.0039(15) 0.0016(15)
C14 0.0153(18) 0.0176(19) 0.027(2) 0.0005(15) 0.0035(15) -0.0007(14)
C15 0.0151(18) 0.021(2) 0.025(2) -0.0001(16) -0.0026(15) 0.0013(15)
C16 0.021(2) 0.029(2) 0.028(2) -0.0064(17) -0.0012(17) 0.0016(17)
C17 0.023(2) 0.018(2) 0.037(2) -0.0032(17) 0.0004(18) 0.0060(16)
C18 0.0190(19) 0.019(2) 0.031(2) 0.0027(16) -0.0013(16) 0.0004(15)
C19 0.0146(18) 0.021(2) 0.023(2) 0.0034(15) 0.0011(15) -0.0024(15)
C20 0.0172(18) 0.022(2) 0.021(2) 0.0029(15) -0.0015(15) 0.0010(15)
P1 0.0176(5) 0.0178(5) 0.0216(5) 0.0011(4) 0.0017(4) 0.0016(4)
C21 0.022(2) 0.021(2) 0.025(2) -0.0013(16) 0.0019(16) 0.0008(16)
C22 0.024(2) 0.025(2) 0.027(2) -0.0017(16) -0.0005(17) 0.0010(16)
C23 0.034(2) 0.034(3) 0.027(2) -0.0045(18) 0.0052(19) 0.0027(19)
C24 0.034(2) 0.031(2) 0.040(3) -0.0071(19) 0.013(2) 0.0083(19)
C25 0.024(2) 0.029(2) 0.043(3) -0.0013(19) 0.0058(19) 0.0088(18)
C26 0.020(2) 0.023(2) 0.032(2) 0.0015(16) 0.0046(17) 0.0044(16)
C27 0.0159(18) 0.022(2) 0.025(2) 0.0006(16) -0.0021(16) -0.0001(15)
C28 0.020(2) 0.028(2) 0.025(2) -0.0047(17) -0.0009(16) 0.0004(16)
C29 0.025(2) 0.029(2) 0.030(2) -0.0064(18) -0.0022(18) -0.0003(18)
C30 0.027(2) 0.027(2) 0.028(2) -0.0020(17) -0.0048(17) -0.0056(17)
C31 0.021(2) 0.029(2) 0.032(2) 0.0024(18) 0.0032(17) -0.0032(17)
C32 0.021(2) 0.026(2) 0.030(2) 0.0000(17) 0.0016(17) -0.0023(16)
C33 0.023(2) 0.021(2) 0.026(2) 0.0062(16) 0.0033(16) 0.0027(16)
C34 0.023(2) 0.020(2) 0.025(2) 0.0017(15) 0.0035(16) -0.0013(16)
P2 0.0190(5) 0.0179(5) 0.0222(5) 0.0005(4) 0.0032(4) -0.0009(4)
C35 0.021(2) 0.020(2) 0.028(2) -0.0022(16) 0.0049(17) 0.0023(16)
C36 0.033(2) 0.025(2) 0.032(2) -0.0007(17) 0.0122(19) -0.0049(18)
C37 0.044(3) 0.038(3) 0.039(3) 0.000(2) 0.024(2) 0.001(2)
C38 0.049(3) 0.033(3) 0.041(3) -0.011(2) 0.022(2) -0.001(2)
C39 0.044(3) 0.024(2) 0.055(3) -0.009(2) 0.025(2) -0.007(2)
C40 0.032(2) 0.026(2) 0.037(2) -0.0074(18) 0.014(2) -0.0109(18)
C41 0.022(2) 0.023(2) 0.025(2) -0.0012(16) 0.0062(16) -0.0025(16)
C42 0.028(2) 0.022(2) 0.031(2) -0.0022(17) 0.0049(18) -0.0031(17)
C43 0.036(2) 0.022(2) 0.029(2) -0.0047(17) 0.0128(19) -0.0076(18)
C44 0.031(2) 0.031(2) 0.031(2) -0.0044(18) 0.0042(19) -0.0105(18)
C45 0.024(2) 0.037(3) 0.037(3) -0.003(2) 0.0009(19) -0.0068(19)
C46 0.021(2) 0.023(2) 0.032(2) -0.0027(17) 0.0051(17) -0.0036(16)
C47 0.051(4) 0.093(6) 0.091(5) 0.007(4) -0.003(4) -0.020(4)
Cl1 0.190(2) 0.0797(15) 0.0635(12) -0.0056(10) -0.0060(13) 0.0384(15)
Cl2 0.1311(18) 0.0776(14) 0.0897(14) 0.0094(10) 0.0357(12) 0.0233(12)
C48 0.052(3) 0.058(4) 0.049(3) -0.012(3) 0.026(3) -0.018(3)
Cl3 0.0692(10) 0.0645(10) 0.0541(8) 0.0020(7) 0.0154(7) -0.0212(8)
Cl4 0.0554(10) 0.1301(18) 0.0817(12) 0.0365(12) 0.0044(9) -0.0220(10)
C49 0.145(13) 0.058(17) 0.24(2) -0.017(17) 0.087(15) -0.067(15)
C50 0.047(8) 0.057(11) 0.129(17) -0.031(11) 0.042(10) -0.033(8)
C51 0.062(7) 0.177(15) 0.085(8) 0.085(9) -0.045(6) -0.072(8)
C52 0.029(7) 0.041(10) 0.32(4) 0.043(16) 0.056(15) 0.017(7)
C53 0.18(2) 0.10(2) 0.26(2) -0.145(17) 0.186(17) -0.102(18)
C54 0.064(8) 0.086(12) 0.064(10) 0.002(9) 0.015(7) -0.035(9)
C55 0.053(10) 0.061(12) 0.067(15) 0.024(12) 0.012(10) -0.018(8)
C56 0.18(2) 0.11(2) 0.27(2) -0.135(17) 0.182(17) -0.107(17)
C57 0.028(7) 0.078(13) 0.19(2) 0.058(14) 0.007(11) -0.033(8)
C58 0.057(9) 0.068(12) 0.069(14) 0.021(11) 0.010(10) -0.020(9)
C59 0.037(7) 0.092(14) 0.104(14) 0.056(12) 0.015(8) -0.007(8)
C60 0.148(13) 0.064(18) 0.24(2) -0.021(18) 0.082(16) -0.076(16)
C61 0.13(2) 0.21(4) 0.065(13) 0.074(18) -0.045(14) -0.13(2)

loop_
_atom_type_symbol
_atom_type_description
_atom_type_scat_dispersion_real
_atom_type_scat_dispersion_imag
_atom_type_scat_source
C C 0.0033 0.0016 'International Tables Vol C Tables 4.2.6.8 and 6.1.1.4'
H H 0.0000 0.0000 'International Tables Vol C Tables 4.2.6.8 and 6.1.1.4'
Cl Cl 0.1484 0.1585 'International Tables Vol C Tables 4.2.6.8 and 6.1.1.4'
P P 0.1023 0.0942 'International Tables Vol C Tables 4.2.6.8 and 6.1.1.4'
Ge Ge 0.1547 1.8001 'International Tables Vol C Tables 4.2.6.8 and 6.1.1.4'
Pt Pt -1.7033 8.3905 'International Tables Vol C Tables 4.2.6.8 and 6.1.1.4'

loop_
_geom_angle_atom_site_label_1
_geom_angle_atom_site_label_2
_geom_angle_atom_site_label_3
_geom_angle
P2 Pt1 P1 87.63(4)
P2 Pt1 Ge1 171.95(3)
P1 Pt1 Ge1 99.63(3)
P2 Pt1 H1 88.9(16)
P1 Pt1 H1 175.3(15)
Ge1 Pt1 H1 84.0(16)
C1 Ge1 Pt1 117.89(10)
C1 Ge1 H2 101.4(16)
Pt1 Ge1 H2 120.6(16)
C1 Ge1 H3 100.1(19)
Pt1 Ge1 H3 113(2)
H2 Ge1 H3 100(3)
C2 C1 C14 104.1(3)
C2 C1 C8 105.3(3)
C14 C1 C8 103.3(3)
C2 C1 Ge1 115.0(2)
C14 C1 Ge1 113.9(2)
C8 C1 Ge1 114.0(2)
C3 C2 C7 118.3(3)
C3 C2 C1 127.3(3)
C7 C2 C1 114.4(3)
C2 C3 C4 120.2(4)
C2 C3 H4 119.9
C4 C3 H4 119.9
C5 C4 C3 120.5(4)
C5 C4 H5 119.7
C3 C4 H5 119.7
C6 C5 C4 120.1(4)
C6 C5 H6 120.0
C4 C5 H6 120.0
C5 C6 C7 119.7(4)
C5 C6 H7 120.2
C7 C6 H7 120.2
C6 C7 C2 121.2(4)
C6 C7 C20 125.8(3)
C2 C7 C20 112.9(3)
C9 C8 C13 118.5(3)
C9 C8 C1 127.4(3)
C13 C8 C1 114.0(3)
C8 C9 C10 120.1(3)
C8 C9 H8 119.9
C10 C9 H8 119.9
C11 C10 C9 120.6(4)
C11 C10 H9 119.7
C9 C10 H9 119.7
C10 C11 C12 119.7(3)
C10 C11 H10 120.1
C12 C11 H10 120.1
C13 C12 C11 120.1(4)
C13 C12 H11 119.9
C11 C12 H11 119.9
C12 C13 C8 120.9(4)
C12 C13 C20 125.9(3)
C8 C13 C20 113.2(3)
C15 C14 C19 118.9(4)
C15 C14 C1 127.4(3)
C19 C14 C1 113.7(3)
C14 C15 C16 120.6(3)
C14 C15 H12 119.7
C16 C15 H12 119.7
C15 C16 C17 120.3(4)
C15 C16 H13 119.8
C17 C16 H13 119.8
C16 C17 C18 119.5(4)
C16 C17 H14 120.2
C18 C17 H14 120.2
C19 C18 C17 120.1(4)
C19 C18 H15 120.0
C17 C18 H15 120.0
C18 C19 C14 120.6(4)
C18 C19 C20 126.3(3)
C14 C19 C20 113.1(3)
C13 C20 C7 107.0(3)
C13 C20 C19 105.3(3)
C7 C20 C19 105.6(3)
C13 C20 H16 112.8
C7 C20 H16 112.8
C19 C20 H16 112.8
C21 P1 C27 103.61(17)
C21 P1 C33 104.15(18)
C27 P1 C33 103.48(18)
C21 P1 Pt1 120.83(12)
C27 P1 Pt1 115.30(13)
C33 P1 Pt1 107.66(12)
C22 C21 C26 110.3(3)
C22 C21 P1 112.3(3)
C26 C21 P1 114.4(3)
C22 C21 H17 106.5
C26 C21 H17 106.5
P1 C21 H17 106.5
C23 C22 C21 110.6(3)
C23 C22 H18 109.5
C21 C22 H18 109.5
C23 C22 H19 109.5
C21 C22 H19 109.5
H18 C22 H19 108.1
C24 C23 C22 112.1(3)
C24 C23 H20 109.2
C22 C23 H20 109.2
C24 C23 H21 109.2
C22 C23 H21 109.2
H20 C23 H21 107.9
C23 C24 C25 111.1(4)
C23 C24 H22 109.4
C25 C24 H22 109.4
C23 C24 H23 109.4
C25 C24 H23 109.4
H22 C24 H23 108.0
C26 C25 C24 111.4(3)
C26 C25 H24 109.3
C24 C25 H24 109.3
C26 C25 H25 109.3
C24 C25 H25 109.3
H24 C25 H25 108.0
C25 C26 C21 112.5(3)
C25 C26 H26 109.1
C21 C26 H26 109.1
C25 C26 H27 109.1
C21 C26 H27 109.1
H26 C26 H27 107.8
C32 C27 C28 110.6(3)
C32 C27 P1 113.6(3)
C28 C27 P1 109.8(2)
C32 C27 H28 107.5
C28 C27 H28 107.5
P1 C27 H28 107.5
C29 C28 C27 111.4(3)
C29 C28 H29 109.3
C27 C28 H29 109.3
C29 C28 H30 109.3
C27 C28 H30 109.3
H29 C28 H30 108.0
C30 C29 C28 111.1(3)
C30 C29 H31 109.4
C28 C29 H31 109.4
C30 C29 H32 109.4
C28 C29 H32 109.4
H31 C29 H32 108.0
C31 C30 C29 111.2(3)
C31 C30 H33 109.4
C29 C30 H33 109.4
C31 C30 H34 109.4
C29 C30 H34 109.4
H33 C30 H34 108.0
C30 C31 C32 111.0(3)
C30 C31 H35 109.4
C32 C31 H35 109.4
C30 C31 H36 109.4
C32 C31 H36 109.4
H35 C31 H36 108.0
C27 C32 C31 110.1(3)
C27 C32 H37 109.6
C31 C32 H37 109.6
C27 C32 H38 109.6
C31 C32 H38 109.6
H37 C32 H38 108.2
C34 C33 P1 114.3(3)
C34 C33 H39 108.7
P1 C33 H39 108.7
C34 C33 H40 108.7
P1 C33 H40 108.7
H39 C33 H40 107.6
C33 C34 P2 111.9(3)
C33 C34 H41 109.2
P2 C34 H41 109.2
C33 C34 H42 109.2
P2 C34 H42 109.2
H41 C34 H42 107.9
C41 P2 C35 105.44(18)
C41 P2 C34 104.27(18)
C35 P2 C34 106.72(18)
C41 P2 Pt1 114.71(13)
C35 P2 Pt1 115.23(13)
C34 P2 Pt1 109.63(13)
C36 C35 C40 110.7(3)
C36 C35 P2 116.4(3)
C40 C35 P2 110.2(3)
C36 C35 H43 106.3
C40 C35 H43 106.3
P2 C35 H43 106.3
C35 C36 C37 110.6(3)
C35 C36 H44 109.5
C37 C36 H44 109.5
C35 C36 H45 109.5
C37 C36 H45 109.5
H44 C36 H45 108.1
C38 C37 C36 111.5(4)
C38 C37 H46 109.3
C36 C37 H46 109.3
C38 C37 H47 109.3
C36 C37 H47 109.3
H46 C37 H47 108.0
C37 C38 C39 110.9(4)
C37 C38 H48 109.5
C39 C38 H48 109.5
C37 C38 H49 109.5
C39 C38 H49 109.5
H48 C38 H49 108.1
C40 C39 C38 111.4(4)
C40 C39 H50 109.3
C38 C39 H50 109.3
C40 C39 H51 109.3
C38 C39 H51 109.3
H50 C39 H51 108.0
C39 C40 C35 112.3(4)
C39 C40 H52 109.1
C35 C40 H52 109.1
C39 C40 H53 109.1
C35 C40 H53 109.1
H52 C40 H53 107.9
C46 C41 C42 110.8(3)
C46 C41 P2 111.2(3)
C42 C41 P2 111.5(3)
C46 C41 H54 107.7
C42 C41 H54 107.7
P2 C41 H54 107.7
C43 C42 C41 112.7(3)
C43 C42 H55 109.1
C41 C42 H55 109.1
C43 C42 H56 109.1
C41 C42 H56 109.1
H55 C42 H56 107.8
C42 C43 C44 111.6(3)
C42 C43 H57 109.3
C44 C43 H57 109.3
C42 C43 H58 109.3
C44 C43 H58 109.3
H57 C43 H58 108.0
C45 C44 C43 111.3(3)
C45 C44 H59 109.4
C43 C44 H59 109.4
C45 C44 H60 109.4
C43 C44 H60 109.4
H59 C44 H60 108.0
C44 C45 C46 111.2(3)
C44 C45 H61 109.4
C46 C45 H61 109.4
C44 C45 H62 109.4
C46 C45 H62 109.4
H61 C45 H62 108.0
C41 C46 C45 111.2(3)
C41 C46 H63 109.4
C45 C46 H63 109.4
C41 C46 H64 109.4
C45 C46 H64 109.4
H63 C46 H64 108.0
Cl1 C47 Cl2 113.6(4)
Cl1 C47 H65 108.8
Cl2 C47 H65 108.8
Cl1 C47 H66 108.8
Cl2 C47 H66 108.8
H65 C47 H66 107.7
Cl3 C48 Cl4 110.8(3)
Cl3 C48 H67 109.5
Cl4 C48 H67 109.5
Cl3 C48 H68 109.5
Cl4 C48 H68 109.5
H67 C48 H68 108.1
C50 C49 H69 109.5
C50 C49 H70 109.5
H69 C49 H70 109.5
C50 C49 H71 109.5
H69 C49 H71 109.5
H70 C49 H71 109.5
C55 C50 C51 112(2)
C55 C50 C49 122(3)
C51 C50 C49 126(2)
C52 C51 C61 176.6(17)
C52 C51 C50 120.7(16)
C61 C51 C50 59.5(17)
C52 C51 C57 44.4(13)
C61 C51 C57 135.8(18)
C50 C51 C57 76.3(11)
C52 C51 H72 67.9
C61 C51 H72 112.1
C50 C51 H72 171.1
C57 C51 H72 112.1
C52 C51 H73 119.6
C61 C51 H73 60.2
C50 C51 H73 119.6
C57 C51 H73 164.0
H72 C51 H73 51.9
C51 C52 C53 122.4(19)
C51 C52 H74 118.8
C53 C52 H74 118.8
C54 C53 C52 118.7(19)
C54 C53 H75 120.6
C52 C53 H75 120.6
C55 C54 C53 121(2)
C55 C54 H76 119.8
C53 C54 H76 119.7
C50 C55 C54 126(3)
C50 C55 H77 117.1
C54 C55 H77 117.1
C57 C56 H78 109.5
C57 C56 H79 109.5
H78 C56 H79 109.5
C57 C56 H80 109.5
H78 C56 H80 109.5
H79 C56 H80 109.5
C56 C57 C58 122(3)
C56 C57 C51 127(2)
C58 C57 C51 110.5(18)
C59 C58 C57 116(2)
C59 C58 H81 122.0
C57 C58 H81 122.0
C60 C59 C58 121(2)
C60 C59 H82 119.7
C58 C59 H82 119.7
C59 C60 C61 123(2)
C59 C60 H83 118.6
C61 C60 H83 118.6
C51 C61 C60 114(2)
C51 C61 H84 123.0
C60 C61 H84 123.0

loop_
_geom_bond_atom_site_label_1
_geom_bond_atom_site_label_2
_geom_bond_distance
Pt1 P2 2.2635(10)
Pt1 P1 2.2875(9)
Pt1 Ge1 2.4162(4)
Pt1 H1 1.55(4)
Ge1 C1 2.017(3)
Ge1 H2 1.47(4)
Ge1 H3 1.42(5)
C1 C2 1.537(5)
C1 C14 1.540(5)
C1 C8 1.543(5)
C2 C3 1.387(5)
C2 C7 1.407(5)
C3 C4 1.389(6)
C3 H4 0.9500
C4 C5 1.381(6)
C4 H5 0.9500
C5 C6 1.378(6)
C5 H6 0.9500
C6 C7 1.377(5)
C6 H7 0.9500
C7 C20 1.517(5)
C8 C9 1.384(5)
C8 C13 1.411(5)
C9 C10 1.400(5)
C9 H8 0.9500
C10 C11 1.382(5)
C10 H9 0.9500
C11 C12 1.384(6)
C11 H10 0.9500
C12 C13 1.378(5)
C12 H11 0.9500
C13 C20 1.509(5)
C14 C15 1.380(5)
C14 C19 1.418(5)
C15 C16 1.390(5)
C15 H12 0.9500
C16 C17 1.395(5)
C16 H13 0.9500
C17 C18 1.396(5)
C17 H14 0.9500
C18 C19 1.373(5)
C18 H15 0.9500
C19 C20 1.518(5)
C20 H16 1.0000
P1 C21 1.839(4)
P1 C27 1.846(4)
P1 C33 1.853(4)
C21 C22 1.539(5)
C21 C26 1.541(5)
C21 H17 1.0000
C22 C23 1.524(6)
C22 H18 0.9900
C22 H19 0.9900
C23 C24 1.516(6)
C23 H20 0.9900
C23 H21 0.9900
C24 C25 1.524(6)
C24 H22 0.9900
C24 H23 0.9900
C25 C26 1.518(6)
C25 H24 0.9900
C25 H25 0.9900
C26 H26 0.9900
C26 H27 0.9900
C27 C32 1.525(6)
C27 C28 1.541(5)
C27 H28 1.0000
C28 C29 1.532(5)
C28 H29 0.9900
C28 H30 0.9900
C29 C30 1.530(6)
C29 H31 0.9900
C29 H32 0.9900
C30 C31 1.510(6)
C30 H33 0.9900
C30 H34 0.9900
C31 C32 1.532(5)
C31 H35 0.9900
C31 H36 0.9900
C32 H37 0.9900
C32 H38 0.9900
C33 C34 1.539(5)
C33 H39 0.9900
C33 H40 0.9900
C34 P2 1.852(4)
C34 H41 0.9900
C34 H42 0.9900
P2 C41 1.835(4)
P2 C35 1.844(4)
C35 C36 1.520(6)
C35 C40 1.531(5)
C35 H43 1.0000
C36 C37 1.525(6)
C36 H44 0.9900
C36 H45 0.9900
C37 C38 1.513(6)
C37 H46 0.9900
C37 H47 0.9900
C38 C39 1.522(6)
C38 H48 0.9900
C38 H49 0.9900
C39 C40 1.515(6)
C39 H50 0.9900
C39 H51 0.9900
C40 H52 0.9900
C40 H53 0.9900
C41 C46 1.531(5)
C41 C42 1.533(5)
C41 H54 1.0000
C42 C43 1.519(5)
C42 H55 0.9900
C42 H56 0.9900
C43 C44 1.526(6)
C43 H57 0.9900
C43 H58 0.9900
C44 C45 1.520(6)
C44 H59 0.9900
C44 H60 0.9900
C45 C46 1.534(5)
C45 H61 0.9900
C45 H62 0.9900
C46 H63 0.9900
C46 H64 0.9900
C47 Cl1 1.709(7)
C47 Cl2 1.733(7)
C47 H65 0.9900
C47 H66 0.9900
C48 Cl3 1.744(5)
C48 Cl4 1.754(6)
C48 H67 0.9900
C48 H68 0.9900
C49 C50 1.520(10)
C49 H69 0.9800
C49 H70 0.9800
C49 H71 0.9800
C50 C55 1.24(3)
C50 C51 1.49(2)
C51 C52 1.32(3)
C51 C61 1.18(3)
C51 C57 1.47(2)
C51 H72 0.9500
C51 H73 0.9500
C52 C53 1.19(4)
C52 H74 0.9500
C53 C54 1.397(10)
C53 H75 0.9500
C54 C55 1.29(4)
C54 H76 0.9500
C55 H77 0.9500
C56 C57 1.525(10)
C56 H78 0.9800
C56 H79 0.9800
C56 H80 0.9800
C57 C58 1.47(4)
C58 C59 1.46(4)
C58 H81 0.9500
C59 C60 1.388(10)
C59 H82 0.9500
C60 C61 1.392(10)
C60 H83 0.9500
C61 H84 0.9500
